data_7133729
loop_
_publ_author_name
'Dowling, Keri'
'Kruczy&#x144;ski, Tomasz'
'Dutta, Sanjay'
'Le, D. P. Ngan'
'Gozem, Samer'
'McMillen, Colin D.'
'Bhuvanesh, Nattamai'
'Stollenz, Michael'

_publ_section_title
;
 Facile interconversion of mesitylcopper into a
 CuMes-Cu<sub>2</sub>bis(amidinate) triangle and a tetracuprous
 M&#xf6;bius strip.
;
_journal_issue 79
_journal_name_full 'Chemical communications (Cambridge, England)'
_journal_page_first 11136
_journal_page_last 11139
_journal_paper_doi 10.1039/d4cc03935a
_journal_volume 60
_journal_year 2024
_chemical_formula_moiety 'C34 H47 Cu3 N6'
_chemical_formula_sum 'C34 H47 Cu3 N6'
_chemical_formula_weight 730.39
_space_group_crystal_system triclinic
_space_group_IT_number 2
_space_group_name_Hall '-P 1'
_space_group_name_H-M_alt 'P -1'
_atom_sites_solution_hydrogens geom
_atom_sites_solution_primary dual
_audit_creation_date 2023-07-11
_audit_creation_method
;
Olex2 1.5
(compiled 2023.03.06 svn.rbb2c1857 for OlexSys, GUI svn.r6748)
;
_audit_update_record
;
2024-06-12 deposited with the CCDC.	2024-09-02 downloaded from the CCDC.
;
_cell_angle_alpha 88.712(4)
_cell_angle_beta 86.426(4)
_cell_angle_gamma 71.457(4)
_cell_formula_units_Z 2
_cell_length_a 8.6701(10)
_cell_length_b 12.8540(15)
_cell_length_c 15.977(2)
_cell_measurement_reflns_used 5033
_cell_measurement_temperature 110.00
_cell_measurement_theta_max 25.740
_cell_measurement_theta_min 2.554
_cell_volume 1684.8(4)
_computing_cell_refinement 'SAINT V8.40B (Bruker, 2016)'
_computing_data_collection 'APEX 4 (Bruker, 2022)'
_computing_data_reduction 'SAINT V8.40B (Bruker, 2016)'
_computing_molecular_graphics 'Olex2 1.5 (Dolomanov et al., 2009)'
_computing_publication_material 'Olex2 1.5 (Dolomanov et al., 2009)'
_computing_structure_refinement 'XL  (Sheldrick, 2008)'
_computing_structure_solution 'XT  (Sheldrick, 2015)'
_diffrn_ambient_temperature 110.00
_diffrn_measured_fraction_theta_full 0.996
_diffrn_measured_fraction_theta_max 0.991
_diffrn_measurement_device_type 'Bruker Quest (PHOTON III)'
_diffrn_measurement_method '\f and \w scans'
_diffrn_radiation_type MoK\a
_diffrn_radiation_wavelength 0.71073
_diffrn_reflns_av_R_equivalents 0.0786
_diffrn_reflns_av_unetI/netI 0.0581
_diffrn_reflns_Laue_measured_fraction_full 0.996
_diffrn_reflns_Laue_measured_fraction_max 0.991
_diffrn_reflns_limit_h_max 10
_diffrn_reflns_limit_h_min -10
_diffrn_reflns_limit_k_max 15
_diffrn_reflns_limit_k_min -15
_diffrn_reflns_limit_l_max 19
_diffrn_reflns_limit_l_min -19
_diffrn_reflns_number 19251
_diffrn_reflns_point_group_measured_fraction_full 0.996
_diffrn_reflns_point_group_measured_fraction_max 0.991
_diffrn_reflns_theta_full 25.242
_diffrn_reflns_theta_max 25.853
_diffrn_reflns_theta_min 2.482
_diffrn_source 'Bruker QUEST Mo-IuS'
_diffrn_source_current 1.0
_diffrn_source_power 0.05
_diffrn_source_voltage 50.0
_exptl_absorpt_coefficient_mu 1.909
_exptl_absorpt_correction_T_max 0.429
_exptl_absorpt_correction_T_min 0.371
_exptl_absorpt_correction_type multi-scan
_exptl_absorpt_process_details
;
 TWINABS-2012/1 (Bruker,2012) was used for absorption correction.
 
For component 1:
 wR2(int) was 0.1199 before and 0.0545 after correction.
 
For component 2:
 wR2(int) was 0.0941 before and 0.0584 after correction.
 The Ratio of minimum to maximum transmission is 0.87.

Final HKLF 4 output contains 46087 reflections, Rint = 0.0786
 (29613 with I > 3sig(I), Rint = 0.0669)
;
_exptl_crystal_colour yellow
_exptl_crystal_colour_primary yellow
_exptl_crystal_density_diffrn 1.440
_exptl_crystal_description column
_exptl_crystal_F_000 760
_exptl_crystal_size_max 0.278
_exptl_crystal_size_mid 0.1
_exptl_crystal_size_min 0.029
_refine_diff_density_max 1.040
_refine_diff_density_min -1.063
_refine_diff_density_rms 0.129
_refine_ls_extinction_method none
_refine_ls_goodness_of_fit_ref 1.040
_refine_ls_hydrogen_treatment constr
_refine_ls_matrix_type full
_refine_ls_number_parameters 400
_refine_ls_number_reflns 19251
_refine_ls_number_restraints 0
_refine_ls_restrained_S_all 1.040
_refine_ls_R_factor_all 0.0902
_refine_ls_R_factor_gt 0.0682
_refine_ls_shift/su_max 0.000
_refine_ls_shift/su_mean 0.000
_refine_ls_structure_factor_coef Fsqd
_refine_ls_weighting_details 'w=1/[\s^2^(Fo^2^)+(0.1135P)^2^+8.2249P] where P=(Fo^2^+2Fc^2^)/3'
_refine_ls_weighting_scheme calc
_refine_ls_wR_factor_gt 0.1838
_refine_ls_wR_factor_ref 0.2074
_reflns_Friedel_coverage 0.000
_reflns_number_gt 15469
_reflns_number_total 19251
_reflns_threshold_expression 'I > 2\s(I)'
_cod_data_source_file d4cc03935a3.cif
_cod_data_source_block ms_tkg33
_cod_depositor_comments 'Adding full bibliography for 7133729--7133731.cif.'
_cod_original_cell_volume 1684.8(3)
_cod_database_code 7133729
_shelx_shelxl_version_number 2018/3
_shelx_space_group_comment
;
The symmetry employed for this shelxl refinement is uniquely defined
by the following loop, which should always be used as a source of
symmetry information in preference to the above space-group names.
They are only intended as comments.
;
_shelx_estimated_absorpt_t_max 0.947
_shelx_estimated_absorpt_t_min 0.619
_olex2_refinement_description
;
1. Twinned data refinement
 Scales: 0.575(2)
 0.425(2)
2. Fixed Uiso
 At 1.2 times of:
  All C(H) groups, All C(H,H) groups
 At 1.5 times of:
  All C(H,H,H) groups
3.a Secondary CH2 refined with riding coordinates:
 C12(H12A,H12B), C13(H13A,H13B), C14(H14A,H14B)
3.b Aromatic/amide H refined with riding coordinates:
 C2(H2), C3(H3), C4(H4), C21(H21), C22(H22), C23(H23), C28(H28), C30(H30)
3.c Idealised Me refined as rotating group:
 C6(H6A,H6B,H6C), C9(H9A,H9B,H9C), C10(H10A,H10B,H10C), C11(H11A,H11B,H11C),
 C17(H17A,H17B,H17C), C18(H18A,H18B,H18C), C19(H19A,H19B,H19C), C25(H25A,H25B,
 H25C), C32(H32A,H32B,H32C), C33(H33A,H33B,H33C), C34(H34A,H34B,H34C)
;
_olex2_exptl_crystal_mounting_method 'The crystal was mounted on a MITIGEN holder'
_olex2_submission_original_sample_id MSB_230703_Q_TKG33
_olex2_submission_special_instructions 'No special instructions were received'

loop_
_space_group_symop_operation_xyz
'x, y, z'
'-x, -y, -z'

loop_
_atom_site_label
_atom_site_type_symbol
_atom_site_fract_x
_atom_site_fract_y
_atom_site_fract_z
_atom_site_U_iso_or_equiv
_atom_site_adp_type
_atom_site_occupancy
_atom_site_site_symmetry_order
_atom_site_calc_flag
_atom_site_refinement_flags_posn
_atom_site_refinement_flags_adp
_atom_site_refinement_flags_occupancy
_atom_site_disorder_assembly
_atom_site_disorder_group
Cu1 Cu 0.79256(10) 0.57552(9) 0.68398(7) 0.0146(3) Uani 1 1 d . . . . .
Cu2 Cu 0.61663(10) 0.76112(7) 0.75098(8) 0.0139(2) Uani 1 1 d . . . . .
Cu3 Cu 0.62045(10) 0.57065(9) 0.81106(7) 0.0145(3) Uani 1 1 d . . . . .
N1 N 0.8503(7) 0.6671(7) 0.5984(5) 0.0147(16) Uani 1 1 d . . . . .
N2 N 0.6014(7) 0.7918(6) 0.6369(5) 0.0142(15) Uani 1 1 d . . . . .
N3 N 0.4157(7) 0.9754(6) 0.6380(5) 0.0157(16) Uani 1 1 d . . . . .
N4 N 0.6013(7) 0.9715(7) 0.8710(5) 0.0177(17) Uani 1 1 d . . . . .
N5 N 0.6042(7) 0.7843(7) 0.8666(5) 0.0162(16) Uani 1 1 d . . . . .
N6 N 0.4767(7) 0.6547(6) 0.8989(4) 0.0133(15) Uani 1 1 d . . . . .
C1 C 0.9882(9) 0.6342(8) 0.5467(6) 0.019(2) Uani 1 1 d . . . . .
C2 C 1.0015(9) 0.6867(8) 0.4726(6) 0.018(2) Uani 1 1 d . . . . .
H2 H 1.098283 0.662356 0.437223 0.022 Uiso 1 1 calc R U . . .
C3 C 0.8708(9) 0.7771(8) 0.4492(6) 0.019(2) Uani 1 1 d . . . . .
H3 H 0.876808 0.812442 0.396822 0.023 Uiso 1 1 calc R U . . .
C4 C 0.7354(9) 0.8138(8) 0.5017(6) 0.0174(19) Uani 1 1 d . . . . .
H4 H 0.647312 0.875777 0.486725 0.021 Uiso 1 1 calc R U . . .
C5 C 0.7264(8) 0.7591(7) 0.5792(5) 0.0124(17) Uani 1 1 d . . . . .
C6 C 1.1242(9) 0.5406(8) 0.5773(7) 0.025(2) Uani 1 1 d . . . . .
H6A H 1.171736 0.564903 0.624228 0.037 Uiso 1 1 calc R U . . .
H6B H 1.207960 0.514369 0.531707 0.037 Uiso 1 1 calc R U . . .
H6C H 1.082509 0.480982 0.596033 0.037 Uiso 1 1 calc R U . . .
C7 C 0.4542(8) 0.8744(8) 0.6185(5) 0.0142(18) Uani 1 1 d . . . . .
C8 C 0.3243(8) 0.8312(8) 0.5836(6) 0.0165(19) Uani 1 1 d . . . . .
C9 C 0.1969(9) 0.9214(9) 0.5386(7) 0.025(2) Uani 1 1 d . . . . .
H9A H 0.147968 0.983408 0.576700 0.037 Uiso 1 1 calc R U . . .
H9B H 0.111980 0.892832 0.520864 0.037 Uiso 1 1 calc R U . . .
H9C H 0.249041 0.946015 0.489240 0.037 Uiso 1 1 calc R U . . .
C10 C 0.2399(10) 0.7926(8) 0.6610(6) 0.022(2) Uani 1 1 d . . . . .
H10A H 0.320256 0.733220 0.689476 0.033 Uiso 1 1 calc R U . . .
H10B H 0.153315 0.765977 0.642804 0.033 Uiso 1 1 calc R U . . .
H10C H 0.192828 0.854179 0.699694 0.033 Uiso 1 1 calc R U . . .
C11 C 0.3986(9) 0.7337(8) 0.5246(6) 0.020(2) Uani 1 1 d . . . . .
H11A H 0.462319 0.754957 0.478359 0.030 Uiso 1 1 calc R U . . .
H11B H 0.311360 0.711516 0.501981 0.030 Uiso 1 1 calc R U . . .
H11C H 0.469835 0.672298 0.555548 0.030 Uiso 1 1 calc R U . . .
C12 C 0.5316(8) 1.0187(8) 0.6773(6) 0.0163(18) Uani 1 1 d . . . . .
H12A H 0.567114 1.067779 0.637408 0.020 Uiso 1 1 calc R U . . .
H12B H 0.629086 0.957270 0.691513 0.020 Uiso 1 1 calc R U . . .
C13 C 0.4519(9) 1.0819(6) 0.7566(7) 0.0194(16) Uani 1 1 d . . . . .
H13A H 0.339806 1.127832 0.745007 0.023 Uiso 1 1 calc R U . . .
H13B H 0.513253 1.131902 0.770150 0.023 Uiso 1 1 calc R U . . .
C14 C 0.4437(9) 1.0099(8) 0.8335(6) 0.0192(19) Uani 1 1 d . . . . .
H14A H 0.359598 1.052571 0.875245 0.023 Uiso 1 1 calc R U . . .
H14B H 0.412404 0.946067 0.816521 0.023 Uiso 1 1 calc R U . . .
C15 C 0.6663(8) 0.8694(7) 0.8868(5) 0.0130(17) Uani 1 1 d . . . . .
C16 C 0.8376(8) 0.8307(8) 0.9192(6) 0.0164(19) Uani 1 1 d . . . . .
C17 C 0.9571(10) 0.7840(9) 0.8439(7) 0.026(2) Uani 1 1 d . . . . .
H17A H 0.929875 0.723273 0.819366 0.039 Uiso 1 1 calc R U . . .
H17B H 1.068521 0.757125 0.862596 0.039 Uiso 1 1 calc R U . . .
H17C H 0.949156 0.841691 0.801718 0.039 Uiso 1 1 calc R U . . .
C18 C 0.8837(10) 0.9239(9) 0.9567(6) 0.023(2) Uani 1 1 d . . . . .
H18A H 0.877558 0.980981 0.914191 0.035 Uiso 1 1 calc R U . . .
H18B H 0.995051 0.895619 0.975340 0.035 Uiso 1 1 calc R U . . .
H18C H 0.808204 0.954938 1.004668 0.035 Uiso 1 1 calc R U . . .
C19 C 0.8543(10) 0.7400(10) 0.9859(7) 0.027(2) Uani 1 1 d . . . . .
H19A H 0.776378 0.768527 1.033503 0.040 Uiso 1 1 calc R U . . .
H19B H 0.965345 0.716340 1.005190 0.040 Uiso 1 1 calc R U . . .
H19C H 0.831927 0.677426 0.961452 0.040 Uiso 1 1 calc R U . . .
C20 C 0.5094(8) 0.7475(8) 0.9216(5) 0.0133(18) Uani 1 1 d . . . . .
C21 C 0.4418(8) 0.8000(8) 0.9988(6) 0.0156(18) Uani 1 1 d . . . . .
H21 H 0.466046 0.863128 1.015794 0.019 Uiso 1 1 calc R U . . .
C22 C 0.3417(8) 0.7581(8) 1.0480(6) 0.0188(19) Uani 1 1 d . . . . .
H22 H 0.297414 0.791642 1.100285 0.023 Uiso 1 1 calc R U . . .
C23 C 0.3035(9) 0.6669(8) 1.0225(6) 0.020(2) Uani 1 1 d . . . . .
H23 H 0.231330 0.639282 1.056523 0.024 Uiso 1 1 calc R U . . .
C24 C 0.3702(8) 0.6177(8) 0.9488(5) 0.0154(18) Uani 1 1 d . . . . .
C25 C 0.3299(9) 0.5217(8) 0.9151(6) 0.022(2) Uani 1 1 d . . . . .
H25A H 0.270360 0.543944 0.864100 0.033 Uiso 1 1 calc R U . . .
H25B H 0.262106 0.496938 0.957298 0.033 Uiso 1 1 calc R U . . .
H25C H 0.430828 0.461672 0.901998 0.033 Uiso 1 1 calc R U . . .
C26 C 0.7658(8) 0.4451(6) 0.7450(6) 0.0176(16) Uani 1 1 d . . . . .
C27 C 0.9130(8) 0.3827(8) 0.7803(6) 0.0173(19) Uani 1 1 d . . . . .
C28 C 0.9617(9) 0.2689(8) 0.7772(6) 0.0188(19) Uani 1 1 d . . . . .
H28 H 1.060704 0.227890 0.800965 0.023 Uiso 1 1 calc R U . . .
C29 C 0.8696(9) 0.2128(7) 0.7404(6) 0.0208(19) Uani 1 1 d . . . . .
C30 C 0.7266(9) 0.2730(8) 0.7055(6) 0.021(2) Uani 1 1 d . . . . .
H30 H 0.663483 0.235685 0.679813 0.025 Uiso 1 1 calc R U . . .
C31 C 0.6724(8) 0.3880(8) 0.7070(5) 0.0154(18) Uani 1 1 d . . . . .
C32 C 0.5162(10) 0.4468(10) 0.6669(7) 0.028(2) Uani 1 1 d . . . . .
H32A H 0.477493 0.523618 0.684919 0.042 Uiso 1 1 calc R U . . .
H32B H 0.433997 0.411650 0.683827 0.042 Uiso 1 1 calc R U . . .
H32C H 0.535011 0.443571 0.605742 0.042 Uiso 1 1 calc R U . . .
C33 C 0.9253(12) 0.0894(7) 0.7379(7) 0.031(2) Uani 1 1 d . . . . .
H33A H 1.036366 0.060711 0.756927 0.047 Uiso 1 1 calc R U . . .
H33B H 0.923879 0.064965 0.680393 0.047 Uiso 1 1 calc R U . . .
H33C H 0.852055 0.062086 0.774840 0.047 Uiso 1 1 calc R U . . .
C34 C 1.0180(9) 0.4388(8) 0.8210(6) 0.024(2) Uani 1 1 d . . . . .
H34A H 1.078834 0.467211 0.777475 0.036 Uiso 1 1 calc R U . . .
H34B H 1.094628 0.385952 0.856147 0.036 Uiso 1 1 calc R U . . .
H34C H 0.948639 0.499615 0.855778 0.036 Uiso 1 1 calc R U . . .

loop_
_atom_site_aniso_label
_atom_site_aniso_U_11
_atom_site_aniso_U_22
_atom_site_aniso_U_33
_atom_site_aniso_U_23
_atom_site_aniso_U_13
_atom_site_aniso_U_12
Cu1 0.0203(4) 0.0097(6) 0.0129(6) 0.0012(5) 0.0009(3) -0.0040(4)
Cu2 0.0230(4) 0.0102(4) 0.0076(4) -0.0002(6) 0.0012(3) -0.0043(4)
Cu3 0.0201(4) 0.0102(6) 0.0123(6) -0.0006(5) 0.0016(3) -0.0041(4)
N1 0.017(3) 0.015(4) 0.012(4) 0.001(3) 0.002(2) -0.006(3)
N2 0.020(3) 0.011(4) 0.009(4) -0.001(3) 0.003(2) -0.003(3)
N3 0.020(3) 0.008(4) 0.017(4) -0.002(3) 0.000(3) 0.000(3)
N4 0.022(3) 0.019(5) 0.012(4) -0.002(3) 0.002(3) -0.007(3)
N5 0.026(3) 0.018(4) 0.007(4) -0.001(3) 0.002(3) -0.011(3)
N6 0.019(3) 0.011(4) 0.012(4) 0.001(3) -0.001(2) -0.008(3)
C1 0.019(3) 0.014(5) 0.023(5) -0.008(4) 0.001(3) -0.007(3)
C2 0.022(3) 0.019(5) 0.016(5) -0.004(4) 0.010(3) -0.009(3)
C3 0.031(4) 0.022(5) 0.012(5) -0.003(4) 0.004(3) -0.019(4)
C4 0.023(3) 0.018(5) 0.010(5) 0.002(4) -0.001(3) -0.006(3)
C5 0.020(3) 0.005(4) 0.013(5) -0.004(4) -0.002(3) -0.004(3)
C6 0.023(4) 0.017(5) 0.035(6) -0.006(4) 0.005(3) -0.008(3)
C7 0.017(3) 0.015(5) 0.009(5) 0.005(4) 0.002(3) -0.005(3)
C8 0.022(3) 0.013(5) 0.016(5) -0.002(4) -0.001(3) -0.007(3)
C9 0.022(4) 0.024(6) 0.029(6) 0.000(5) -0.008(3) -0.007(4)
C10 0.026(4) 0.019(5) 0.021(5) -0.002(4) 0.006(3) -0.011(4)
C11 0.020(3) 0.020(5) 0.022(5) -0.009(4) -0.002(3) -0.007(3)
C12 0.019(3) 0.012(5) 0.019(5) 0.002(4) -0.004(3) -0.005(3)
C13 0.022(3) 0.009(4) 0.026(5) -0.008(5) -0.003(3) -0.002(3)
C14 0.022(3) 0.018(5) 0.016(5) 0.000(4) 0.001(3) -0.005(3)
C15 0.022(3) 0.010(5) 0.006(4) 0.001(4) 0.003(3) -0.004(3)
C16 0.021(3) 0.011(5) 0.016(5) -0.004(4) 0.001(3) -0.004(3)
C17 0.028(4) 0.024(6) 0.025(6) -0.004(5) 0.004(3) -0.007(4)
C18 0.027(4) 0.019(5) 0.027(6) -0.006(5) -0.001(3) -0.011(4)
C19 0.025(4) 0.029(6) 0.026(6) 0.011(5) -0.008(3) -0.007(4)
C20 0.013(3) 0.016(5) 0.010(4) -0.002(4) -0.001(3) -0.004(3)
C21 0.018(3) 0.014(5) 0.013(5) -0.002(4) -0.002(3) -0.002(3)
C22 0.016(3) 0.020(5) 0.013(5) 0.002(4) 0.000(3) 0.004(3)
C23 0.018(3) 0.021(5) 0.021(5) 0.007(4) -0.001(3) -0.007(3)
C24 0.016(3) 0.018(5) 0.012(5) 0.003(4) -0.002(3) -0.005(3)
C25 0.020(3) 0.021(5) 0.027(6) 0.002(4) -0.001(3) -0.008(3)
C26 0.020(3) 0.017(4) 0.017(4) 0.004(5) 0.000(3) -0.007(3)
C27 0.019(3) 0.020(5) 0.013(5) 0.006(4) 0.003(3) -0.007(3)
C28 0.021(3) 0.016(5) 0.014(5) 0.003(4) 0.005(3) 0.000(3)
C29 0.031(4) 0.011(4) 0.016(5) -0.003(4) 0.014(3) -0.003(3)
C30 0.030(4) 0.020(5) 0.016(5) -0.004(4) 0.008(3) -0.013(4)
C31 0.023(3) 0.015(5) 0.010(4) 0.002(4) 0.001(3) -0.009(3)
C32 0.029(4) 0.031(6) 0.027(6) -0.004(5) -0.007(4) -0.013(4)
C33 0.048(5) 0.006(4) 0.032(7) 0.002(4) 0.016(4) 0.000(4)
C34 0.024(4) 0.015(5) 0.030(6) 0.006(4) -0.002(3) -0.003(3)

loop_
_atom_type_symbol
_atom_type_description
_atom_type_scat_dispersion_real
_atom_type_scat_dispersion_imag
_atom_type_scat_source
C C 0.0033 0.0016 'International Tables Vol C Tables 4.2.6.8 and 6.1.1.4'
H H 0.0000 0.0000 'International Tables Vol C Tables 4.2.6.8 and 6.1.1.4'
Cu Cu 0.3201 1.2651 'International Tables Vol C Tables 4.2.6.8 and 6.1.1.4'
N N 0.0061 0.0033 'International Tables Vol C Tables 4.2.6.8 and 6.1.1.4'

loop_
_geom_angle_atom_site_label_1
_geom_angle_atom_site_label_2
_geom_angle_atom_site_label_3
_geom_angle
_geom_angle_site_symmetry_1
_geom_angle_site_symmetry_3
_geom_angle_publ_flag
Cu3 Cu1 Cu2 61.84(5) . . ?
N1 Cu1 Cu2 84.2(2) . . ?
N1 Cu1 Cu3 145.8(2) . . ?
N1 Cu1 C26 161.8(4) . . ?
C26 Cu1 Cu2 113.5(3) . . ?
C26 Cu1 Cu3 51.6(3) . . ?
Cu1 Cu2 Cu3 56.34(3) . . ?
N2 Cu2 Cu1 77.8(2) . . ?
N2 Cu2 Cu3 121.3(2) . . ?
N2 Cu2 N5 159.7(3) . . ?
N5 Cu2 Cu1 121.7(3) . . ?
N5 Cu2 Cu3 77.8(2) . . ?
Cu1 Cu3 Cu2 61.82(5) . . ?
N6 Cu3 Cu1 146.1(2) . . ?
N6 Cu3 Cu2 84.4(2) . . ?
N6 Cu3 C26 161.6(3) . . ?
C26 Cu3 Cu1 52.0(2) . . ?
C26 Cu3 Cu2 113.8(2) . . ?
C1 N1 Cu1 124.0(6) . . ?
C1 N1 C5 119.8(8) . . ?
C5 N1 Cu1 114.6(5) . . ?
C5 N2 Cu2 124.6(6) . . ?
C5 N2 C7 121.2(7) . . ?
C7 N2 Cu2 112.7(5) . . ?
C7 N3 C12 121.1(7) . . ?
C15 N4 C14 119.9(7) . . ?
C15 N5 Cu2 111.9(5) . . ?
C20 N5 Cu2 123.7(5) . . ?
C20 N5 C15 122.1(7) . . ?
C20 N6 Cu3 115.0(5) . . ?
C20 N6 C24 119.3(7) . . ?
C24 N6 Cu3 124.4(6) . . ?
N1 C1 C2 121.5(8) . . ?
N1 C1 C6 116.1(8) . . ?
C2 C1 C6 122.3(7) . . ?
C1 C2 H2 120.3 . . ?
C1 C2 C3 119.3(7) . . ?
C3 C2 H2 120.3 . . ?
C2 C3 H3 120.1 . . ?
C4 C3 C2 119.8(9) . . ?
C4 C3 H3 120.1 . . ?
C3 C4 H4 120.2 . . ?
C3 C4 C5 119.6(8) . . ?
C5 C4 H4 120.2 . . ?
N1 C5 C4 119.6(7) . . ?
N2 C5 N1 116.2(8) . . ?
N2 C5 C4 124.1(8) . . ?
C1 C6 H6A 109.5 . . ?
C1 C6 H6B 109.5 . . ?
C1 C6 H6C 109.5 . . ?
H6A C6 H6B 109.5 . . ?
H6A C6 H6C 109.5 . . ?
H6B C6 H6C 109.5 . . ?
N2 C7 C8 114.6(7) . . ?
N3 C7 N2 125.6(7) . . ?
N3 C7 C8 119.1(7) . . ?
C7 C8 C10 105.7(7) . . ?
C9 C8 C7 111.5(7) . . ?
C9 C8 C10 108.9(7) . . ?
C9 C8 C11 109.5(8) . . ?
C11 C8 C7 112.5(6) . . ?
C11 C8 C10 108.7(8) . . ?
C8 C9 H9A 109.5 . . ?
C8 C9 H9B 109.5 . . ?
C8 C9 H9C 109.5 . . ?
H9A C9 H9B 109.5 . . ?
H9A C9 H9C 109.5 . . ?
H9B C9 H9C 109.5 . . ?
C8 C10 H10A 109.5 . . ?
C8 C10 H10B 109.5 . . ?
C8 C10 H10C 109.5 . . ?
H10A C10 H10B 109.5 . . ?
H10A C10 H10C 109.5 . . ?
H10B C10 H10C 109.5 . . ?
C8 C11 H11A 109.5 . . ?
C8 C11 H11B 109.5 . . ?
C8 C11 H11C 109.5 . . ?
H11A C11 H11B 109.5 . . ?
H11A C11 H11C 109.5 . . ?
H11B C11 H11C 109.5 . . ?
N3 C12 H12A 109.6 . . ?
N3 C12 H12B 109.6 . . ?
N3 C12 C13 110.1(6) . . ?
H12A C12 H12B 108.2 . . ?
C13 C12 H12A 109.6 . . ?
C13 C12 H12B 109.6 . . ?
C12 C13 H13A 108.6 . . ?
C12 C13 H13B 108.6 . . ?
C12 C13 C14 114.6(6) . . ?
H13A C13 H13B 107.6 . . ?
C14 C13 H13A 108.6 . . ?
C14 C13 H13B 108.6 . . ?
N4 C14 C13 110.4(6) . . ?
N4 C14 H14A 109.6 . . ?
N4 C14 H14B 109.6 . . ?
C13 C14 H14A 109.6 . . ?
C13 C14 H14B 109.6 . . ?
H14A C14 H14B 108.1 . . ?
N4 C15 N5 126.0(7) . . ?
N4 C15 C16 118.6(7) . . ?
N5 C15 C16 114.9(7) . . ?
C15 C16 C17 107.2(7) . . ?
C15 C16 C19 111.2(6) . . ?
C17 C16 C19 108.9(8) . . ?
C18 C16 C15 112.4(7) . . ?
C18 C16 C17 108.4(7) . . ?
C18 C16 C19 108.6(8) . . ?
C16 C17 H17A 109.5 . . ?
C16 C17 H17B 109.5 . . ?
C16 C17 H17C 109.5 . . ?
H17A C17 H17B 109.5 . . ?
H17A C17 H17C 109.5 . . ?
H17B C17 H17C 109.5 . . ?
C16 C18 H18A 109.5 . . ?
C16 C18 H18B 109.5 . . ?
C16 C18 H18C 109.5 . . ?
H18A C18 H18B 109.5 . . ?
H18A C18 H18C 109.5 . . ?
H18B C18 H18C 109.5 . . ?
C16 C19 H19A 109.5 . . ?
C16 C19 H19B 109.5 . . ?
C16 C19 H19C 109.5 . . ?
H19A C19 H19B 109.5 . . ?
H19A C19 H19C 109.5 . . ?
H19B C19 H19C 109.5 . . ?
N5 C20 N6 116.2(8) . . ?
N5 C20 C21 123.8(8) . . ?
N6 C20 C21 120.0(7) . . ?
C20 C21 H21 120.6 . . ?
C22 C21 C20 118.8(8) . . ?
C22 C21 H21 120.6 . . ?
C21 C22 H22 119.6 . . ?
C21 C22 C23 120.8(9) . . ?
C23 C22 H22 119.6 . . ?
C22 C23 H23 120.3 . . ?
C24 C23 C22 119.4(7) . . ?
C24 C23 H23 120.3 . . ?
N6 C24 C25 115.6(8) . . ?
C23 C24 N6 121.7(8) . . ?
C23 C24 C25 122.7(7) . . ?
C24 C25 H25A 109.5 . . ?
C24 C25 H25B 109.5 . . ?
C24 C25 H25C 109.5 . . ?
H25A C25 H25B 109.5 . . ?
H25A C25 H25C 109.5 . . ?
H25B C25 H25C 109.5 . . ?
Cu3 C26 Cu1 76.4(3) . . ?
C27 C26 Cu1 110.9(5) . . ?
C27 C26 Cu3 117.4(7) . . ?
C27 C26 C31 118.2(7) . . ?
C31 C26 Cu1 116.8(7) . . ?
C31 C26 Cu3 110.2(5) . . ?
C26 C27 C34 120.6(8) . . ?
C28 C27 C26 119.8(7) . . ?
C28 C27 C34 119.6(7) . . ?
C27 C28 H28 119.0 . . ?
C27 C28 C29 122.0(7) . . ?
C29 C28 H28 119.0 . . ?
C28 C29 C33 120.9(8) . . ?
C30 C29 C28 118.6(7) . . ?
C30 C29 C33 120.5(8) . . ?
C29 C30 H30 119.2 . . ?
C29 C30 C31 121.5(8) . . ?
C31 C30 H30 119.2 . . ?
C26 C31 C32 122.2(8) . . ?
C30 C31 C26 119.9(7) . . ?
C30 C31 C32 117.9(8) . . ?
C31 C32 H32A 109.5 . . ?
C31 C32 H32B 109.5 . . ?
C31 C32 H32C 109.5 . . ?
H32A C32 H32B 109.5 . . ?
H32A C32 H32C 109.5 . . ?
H32B C32 H32C 109.5 . . ?
C29 C33 H33A 109.5 . . ?
C29 C33 H33B 109.5 . . ?
C29 C33 H33C 109.5 . . ?
H33A C33 H33B 109.5 . . ?
H33A C33 H33C 109.5 . . ?
H33B C33 H33C 109.5 . . ?
C27 C34 H34A 109.5 . . ?
C27 C34 H34B 109.5 . . ?
C27 C34 H34C 109.5 . . ?
H34A C34 H34B 109.5 . . ?
H34A C34 H34C 109.5 . . ?
H34B C34 H34C 109.5 . . ?

loop_
_geom_bond_atom_site_label_1
_geom_bond_atom_site_label_2
_geom_bond_distance
_geom_bond_site_symmetry_2
_geom_bond_publ_flag
Cu1 Cu2 2.6002(14) . ?
Cu1 Cu3 2.4554(11) . ?
Cu1 N1 1.930(7) . ?
Cu1 C26 1.990(8) . ?
Cu2 Cu3 2.6006(14) . ?
Cu2 N2 1.860(7) . ?
Cu2 N5 1.869(8) . ?
Cu3 N6 1.919(7) . ?
Cu3 C26 1.981(9) . ?
N1 C1 1.364(10) . ?
N1 C5 1.365(12) . ?
N2 C5 1.342(10) . ?
N2 C7 1.419(11) . ?
N3 C7 1.275(12) . ?
N3 C12 1.470(10) . ?
N4 C14 1.460(11) . ?
N4 C15 1.279(12) . ?
N5 C15 1.415(11) . ?
N5 C20 1.346(10) . ?
N6 C20 1.373(11) . ?
N6 C24 1.374(10) . ?
C1 C2 1.368(14) . ?
C1 C6 1.489(13) . ?
C2 H2 0.9500 . ?
C2 C3 1.403(14) . ?
C3 H3 0.9500 . ?
C3 C4 1.359(12) . ?
C4 H4 0.9500 . ?
C4 C5 1.421(13) . ?
C6 H6A 0.9800 . ?
C6 H6B 0.9800 . ?
C6 H6C 0.9800 . ?
C7 C8 1.542(10) . ?
C8 C9 1.526(13) . ?
C8 C10 1.550(12) . ?
C8 C11 1.529(13) . ?
C9 H9A 0.9800 . ?
C9 H9B 0.9800 . ?
C9 H9C 0.9800 . ?
C10 H10A 0.9800 . ?
C10 H10B 0.9800 . ?
C10 H10C 0.9800 . ?
C11 H11A 0.9800 . ?
C11 H11B 0.9800 . ?
C11 H11C 0.9800 . ?
C12 H12A 0.9900 . ?
C12 H12B 0.9900 . ?
C12 C13 1.524(13) . ?
C13 H13A 0.9900 . ?
C13 H13B 0.9900 . ?
C13 C14 1.534(14) . ?
C14 H14A 0.9900 . ?
C14 H14B 0.9900 . ?
C15 C16 1.529(11) . ?
C16 C17 1.538(12) . ?
C16 C18 1.523(12) . ?
C16 C19 1.539(13) . ?
C17 H17A 0.9800 . ?
C17 H17B 0.9800 . ?
C17 H17C 0.9800 . ?
C18 H18A 0.9800 . ?
C18 H18B 0.9800 . ?
C18 H18C 0.9800 . ?
C19 H19A 0.9800 . ?
C19 H19B 0.9800 . ?
C19 H19C 0.9800 . ?
C20 C21 1.418(12) . ?
C21 H21 0.9500 . ?
C21 C22 1.361(12) . ?
C22 H22 0.9500 . ?
C22 C23 1.392(14) . ?
C23 H23 0.9500 . ?
C23 C24 1.355(13) . ?
C24 C25 1.504(13) . ?
C25 H25A 0.9800 . ?
C25 H25B 0.9800 . ?
C25 H25C 0.9800 . ?
C26 C27 1.416(11) . ?
C26 C31 1.423(11) . ?
C27 C28 1.389(14) . ?
C27 C34 1.512(12) . ?
C28 H28 0.9500 . ?
C28 C29 1.394(12) . ?
C29 C30 1.380(13) . ?
C29 C33 1.505(11) . ?
C30 H30 0.9500 . ?
C30 C31 1.401(13) . ?
C31 C32 1.501(12) . ?
C32 H32A 0.9800 . ?
C32 H32B 0.9800 . ?
C32 H32C 0.9800 . ?
C33 H33A 0.9800 . ?
C33 H33B 0.9800 . ?
C33 H33C 0.9800 . ?
C34 H34A 0.9800 . ?
C34 H34B 0.9800 . ?
C34 H34C 0.9800 . ?

loop_
_geom_torsion_atom_site_label_1
_geom_torsion_atom_site_label_2
_geom_torsion_atom_site_label_3
_geom_torsion_atom_site_label_4
_geom_torsion
_geom_torsion_site_symmetry_1
_geom_torsion_site_symmetry_2
_geom_torsion_site_symmetry_3
_geom_torsion_site_symmetry_4
_geom_torsion_publ_flag
Cu1 Cu2 N2 C5 -41.8(7) . . . . ?
Cu1 Cu2 N2 C7 152.0(5) . . . . ?
Cu1 Cu2 N5 C15 117.5(5) . . . . ?
Cu1 Cu2 N5 C20 -79.6(7) . . . . ?
Cu1 N1 C1 C2 160.1(7) . . . . ?
Cu1 N1 C1 C6 -21.8(10) . . . . ?
Cu1 N1 C5 N2 19.7(9) . . . . ?
Cu1 N1 C5 C4 -160.2(6) . . . . ?
Cu1 C26 C27 C28 -139.2(7) . . . . ?
Cu1 C26 C27 C34 40.6(10) . . . . ?
Cu1 C26 C31 C30 136.8(7) . . . . ?
Cu1 C26 C31 C32 -42.5(10) . . . . ?
Cu2 N2 C5 N1 25.7(10) . . . . ?
Cu2 N2 C5 C4 -154.4(7) . . . . ?
Cu2 N2 C7 N3 68.3(9) . . . . ?
Cu2 N2 C7 C8 -102.4(7) . . . . ?
Cu2 N5 C15 N4 68.9(9) . . . . ?
Cu2 N5 C15 C16 -102.2(7) . . . . ?
Cu2 N5 C20 N6 27.8(11) . . . . ?
Cu2 N5 C20 C21 -151.1(7) . . . . ?
Cu3 Cu2 N2 C5 -79.1(7) . . . . ?
Cu3 Cu2 N2 C7 114.7(5) . . . . ?
Cu3 Cu2 N5 C15 154.4(6) . . . . ?
Cu3 Cu2 N5 C20 -42.7(7) . . . . ?
Cu3 N6 C20 N5 17.7(9) . . . . ?
Cu3 N6 C20 C21 -163.4(6) . . . . ?
Cu3 N6 C24 C23 162.5(7) . . . . ?
Cu3 N6 C24 C25 -19.1(10) . . . . ?
Cu3 C26 C27 C28 135.7(7) . . . . ?
Cu3 C26 C27 C34 -44.5(10) . . . . ?
Cu3 C26 C31 C30 -138.6(7) . . . . ?
Cu3 C26 C31 C32 42.0(10) . . . . ?
N1 C1 C2 C3 0.4(13) . . . . ?
N2 Cu2 N5 C15 -44.3(10) . . . . ?
N2 Cu2 N5 C20 118.7(9) . . . . ?
N2 C7 C8 C9 -160.9(7) . . . . ?
N2 C7 C8 C10 80.9(8) . . . . ?
N2 C7 C8 C11 -37.5(10) . . . . ?
N3 C7 C8 C9 27.8(11) . . . . ?
N3 C7 C8 C10 -90.4(10) . . . . ?
N3 C7 C8 C11 151.2(8) . . . . ?
N3 C12 C13 C14 78.9(9) . . . . ?
N4 C15 C16 C17 -98.9(10) . . . . ?
N4 C15 C16 C18 20.0(11) . . . . ?
N4 C15 C16 C19 142.1(9) . . . . ?
N5 Cu2 N2 C5 122.4(9) . . . . ?
N5 Cu2 N2 C7 -43.8(10) . . . . ?
N5 C15 C16 C17 72.9(9) . . . . ?
N5 C15 C16 C18 -168.1(7) . . . . ?
N5 C15 C16 C19 -46.1(10) . . . . ?
N5 C20 C21 C22 177.2(8) . . . . ?
N6 C20 C21 C22 -1.7(12) . . . . ?
C1 N1 C5 N2 -174.1(7) . . . . ?
C1 N1 C5 C4 6.1(11) . . . . ?
C1 C2 C3 C4 2.5(13) . . . . ?
C2 C3 C4 C5 -1.2(13) . . . . ?
C3 C4 C5 N1 -3.1(12) . . . . ?
C3 C4 C5 N2 177.0(8) . . . . ?
C5 N1 C1 C2 -4.8(12) . . . . ?
C5 N1 C1 C6 173.3(7) . . . . ?
C5 N2 C7 N3 -98.5(10) . . . . ?
C5 N2 C7 C8 90.9(9) . . . . ?
C6 C1 C2 C3 -177.5(8) . . . . ?
C7 N2 C5 N1 -169.2(7) . . . . ?
C7 N2 C5 C4 10.7(12) . . . . ?
C7 N3 C12 C13 -128.3(8) . . . . ?
C12 N3 C7 N2 5.1(13) . . . . ?
C12 N3 C7 C8 175.4(7) . . . . ?
C12 C13 C14 N4 78.8(9) . . . . ?
C14 N4 C15 N5 4.1(13) . . . . ?
C14 N4 C15 C16 174.9(7) . . . . ?
C15 N4 C14 C13 -129.3(9) . . . . ?
C15 N5 C20 N6 -170.9(7) . . . . ?
C15 N5 C20 C21 10.2(13) . . . . ?
C20 N5 C15 N4 -94.4(11) . . . . ?
C20 N5 C15 C16 94.5(9) . . . . ?
C20 N6 C24 C23 -3.8(12) . . . . ?
C20 N6 C24 C25 174.6(7) . . . . ?
C20 C21 C22 C23 -1.2(13) . . . . ?
C21 C22 C23 C24 1.6(13) . . . . ?
C22 C23 C24 N6 0.9(13) . . . . ?
C22 C23 C24 C25 -177.4(8) . . . . ?
C24 N6 C20 N5 -174.8(7) . . . . ?
C24 N6 C20 C21 4.1(11) . . . . ?
C26 C27 C28 C29 -0.1(13) . . . . ?
C27 C26 C31 C30 0.3(13) . . . . ?
C27 C26 C31 C32 -179.1(7) . . . . ?
C27 C28 C29 C30 0.5(13) . . . . ?
C27 C28 C29 C33 180.0(9) . . . . ?
C28 C29 C30 C31 -0.5(13) . . . . ?
C29 C30 C31 C26 0.1(13) . . . . ?
C29 C30 C31 C32 179.5(8) . . . . ?
C31 C26 C27 C28 -0.3(13) . . . . ?
C31 C26 C27 C34 179.6(7) . . . . ?
C33 C29 C30 C31 -180.0(8) . . . . ?
C34 C27 C28 C29 -180.0(8) . . . . ?

loop_
_twin_individual_id
_twin_individual_mass_fraction_refined
1 0.575(2)
2 0.425(2)
